data_7113403
loop_
_publ_author_name
'Amat, Mercedes'
'P\'erez, Maria'
'Llor, N\'uria'
'Martinelli, Marisa'
'Molins, Elies'
'Bosch, Joan'

_publ_section_title
;
 Enantioselective formal synthesis of uleine alkaloids from
 phenylglycinol-derived bicyclic lactams.
;
_journal_issue 14
_journal_name_full 'Chemical communications (Cambridge, England)'
_journal_page_first 1602
_journal_page_last 1603
_journal_paper_doi 10.1039/b400987h
_journal_year 2004
_chemical_absolute_configuration syn
_chemical_compound_source 'synthesis as described'
_chemical_formula_moiety 'C27 H30 N2 O4'
_chemical_formula_sum 'C27 H30 N2 O4'
_chemical_formula_weight 446.53
_chemical_name_systematic
;
?
;
_space_group_IT_number 19
_symmetry_cell_setting orthorhombic
_symmetry_Int_Tables_number 19
_symmetry_space_group_name_Hall 'P 2ac 2ab'
_symmetry_space_group_name_H-M 'P 21 21 21'
_atom_sites_solution_hydrogens geom
_atom_sites_solution_primary direct
_atom_sites_solution_secondary difmap
_audit_conform_dict_location ftp://ftp.iucr.org/pub/cif_core.dic
_audit_conform_dict_name cif_core.dic
_audit_conform_dict_version 2.2
_audit_creation_date 2004-04-22T19:50:06-00:00
_audit_creation_method 'WinGX routine CIF_UPDATE'
_cell_angle_alpha 90
_cell_angle_beta 90
_cell_angle_gamma 90
_cell_formula_units_Z 4
_cell_length_a 8.931(2)
_cell_length_b 9.5990(10)
_cell_length_c 28.080(9)
_cell_measurement_reflns_used 15
_cell_measurement_temperature 294(2)
_cell_measurement_theta_max 12.47
_cell_measurement_theta_min 11.79
_cell_measurement_wavelength 0.71073
_cell_volume 2407.3(10)
_computing_cell_refinement 'CAD4 Express (Enraf Nonius, 1994)'
_computing_data_collection 'CAD4 Express (Enraf Nonius, 1994)'
_computing_data_reduction 'XCAD4 (Harms & Wocadlo, 1995)'
_computing_molecular_graphics 'Ortep-3 for Windows (Farrugia, 1997)'
_computing_publication_material 'WinGX publication routines (Farrugia, 1999)'
_computing_structure_refinement 'SHELXL-97 (Sheldrick, 1997)'
_diffrn_ambient_temperature 294(2)
_diffrn_detector 'scintillation LiI'
_diffrn_detector_dtime 1.195
_diffrn_measured_fraction_theta_full 1
_diffrn_measured_fraction_theta_max 1
_diffrn_measurement_device '\k-geometry diffractometer'
_diffrn_measurement_device_type 'Enraf Nonius CAD4'
_diffrn_measurement_method 'non-profiled omega/2theta scans'
_diffrn_orient_matrix_type
;
x-axis points to radiation source
the matrix is specified in reciprocal space
;
_diffrn_orient_matrix_UB_11 -0.026343
_diffrn_orient_matrix_UB_12 0.015462
_diffrn_orient_matrix_UB_13 0.034209
_diffrn_orient_matrix_UB_21 -0.106866
_diffrn_orient_matrix_UB_22 -0.023386
_diffrn_orient_matrix_UB_23 -0.007089
_diffrn_orient_matrix_UB_31 0.020783
_diffrn_orient_matrix_UB_32 -0.100292
_diffrn_orient_matrix_UB_33 0.006916
_diffrn_radiation_monochromator graphite
_diffrn_radiation_probe x-ray
_diffrn_radiation_type MoK\a
_diffrn_radiation_wavelength 0.71073
_diffrn_reflns_av_R_equivalents 0
_diffrn_reflns_av_unetI/netI 0.046
_diffrn_reflns_limit_h_max 11
_diffrn_reflns_limit_h_min 0
_diffrn_reflns_limit_k_max 0
_diffrn_reflns_limit_k_min -12
_diffrn_reflns_limit_l_max 37
_diffrn_reflns_limit_l_min 0
_diffrn_reflns_number 3440
_diffrn_reflns_theta_full 28.44
_diffrn_reflns_theta_max 28.44
_diffrn_reflns_theta_min 2.24
_diffrn_source 'Enraf Nonius FR590'
_diffrn_standards_decay_% 0
_diffrn_standards_interval_time 60
_diffrn_standards_number 3
_exptl_absorpt_coefficient_mu 0.083
_exptl_absorpt_correction_T_max 0.9901
_exptl_absorpt_correction_T_min 0.9451
_exptl_absorpt_correction_type psi-scan
_exptl_absorpt_process_details
;
North A.C.T., Phillips D.C. & Mathews F.S. (1968) Acta. Cryst. A24, 351
Number of psi-scan sets used was   7
Theta correction was applied.
Averaged transmission function was used.
No Fourier smoothing was applied.
;
_exptl_crystal_colour -
_exptl_crystal_density_diffrn 1.232
_exptl_crystal_density_method 'not measured'
_exptl_crystal_description prism
_exptl_crystal_F_000 952
_exptl_crystal_size_max 0.69
_exptl_crystal_size_mid 0.36
_exptl_crystal_size_min 0.12
_refine_diff_density_max 0.165
_refine_diff_density_min -0.197
_refine_diff_density_rms 0.032
_refine_ls_abs_structure_details 'Flack H D (1983), Acta Cryst. A39, 876-881'
_refine_ls_abs_structure_Flack 4(2)
_refine_ls_extinction_coef 0.0074(17)
_refine_ls_extinction_expression Fc^*^=kFc[1+0.001xFc^2^\l^3^/sin(2\q)]^-1/4^
_refine_ls_extinction_method SHELXL
_refine_ls_goodness_of_fit_ref 0.968
_refine_ls_hydrogen_treatment mixed
_refine_ls_matrix_type full
_refine_ls_number_parameters 312
_refine_ls_number_reflns 3440
_refine_ls_number_restraints 1
_refine_ls_restrained_S_all 0.978
_refine_ls_R_factor_all 0.0981
_refine_ls_R_factor_gt 0.0458
_refine_ls_shift/su_max 0.001
_refine_ls_shift/su_mean 0
_refine_ls_structure_factor_coef Fsqd
_refine_ls_weighting_details 'calc w=1/[\s^2^(Fo^2^)+(0.0896P)^2^+0.0000P] where P=(Fo^2^+2Fc^2^)/3'
_refine_ls_weighting_scheme calc
_refine_ls_wR_factor_gt 0.1321
_refine_ls_wR_factor_ref 0.1451
_reflns_number_gt 1823
_reflns_number_total 3440
_reflns_threshold_expression >2sigma(I)
_cod_data_source_file b400987h.txt
_cod_data_source_block jb17
_cod_database_code 7113403
_exptl_absorpt_factor_mur 0.01
_exptl_absorpt_correction_t_ave 0.9619
_diffrn_standards_decay_corr_max 1
_diffrn_standards_decay_corr_min 1

loop_
_symmetry_equiv_pos_as_xyz
'x, y, z'
'-x+1/2, -y, z+1/2'
'x+1/2, -y+1/2, -z'
'-x, y+1/2, -z+1/2'

loop_
_atom_site_label
_atom_site_type_symbol
_atom_site_fract_x
_atom_site_fract_y
_atom_site_fract_z
_atom_site_U_iso_or_equiv
_atom_site_adp_type
_atom_site_occupancy
_atom_site_symmetry_multiplicity
_atom_site_calc_flag
_atom_site_refinement_flags
_atom_site_disorder_assembly
_atom_site_disorder_group
N4 N 0.4283(3) 0.2311(3) 0.85954(10) 0.0776(7) Uani 1 1 d . . .
N82 N 0.5079(3) 0.7284(2) 0.84332(7) 0.0586(5) Uani 1 1 d . . .
O1 O 0.2846(3) 0.1131(3) 0.91183(13) 0.1162(10) Uani 1 1 d . . .
O51 O 0.5519(2) 0.3473(2) 0.80212(6) 0.0711(5) Uani 1 1 d . . .
O72 O 0.3211(3) 0.6122(3) 0.98101(7) 0.0976(8) Uani 1 1 d . . .
O73 O 0.1845(3) 0.6527(3) 0.91650(8) 0.1001(8) Uani 1 1 d . . .
C2 C 0.2749(5) 0.0397(4) 0.86725(19) 0.1237(18) Uani 1 1 d . . .
H2A H 0.1727 0.0114 0.8608 0.148 Uiso 1 1 calc R . .
H2B H 0.3384 -0.0423 0.8675 0.148 Uiso 1 1 calc R . .
C3 C 0.3289(4) 0.1445(3) 0.83026(16) 0.0957(11) Uani 1 1 d . . .
H3 H 0.3882 0.0961 0.806 0.115 Uiso 1 1 calc R . .
C31 C 0.2038(4) 0.2245(4) 0.80636(19) 0.1023(12) Uani 1 1 d . . .
C32 C 0.1658(5) 0.1913(5) 0.7593(2) 0.1305(17) Uani 1 1 d . . .
H32 H 0.223 0.1277 0.7422 0.196 Uiso 1 1 calc R . .
C33 C 0.0430(7) 0.2534(6) 0.7386(3) 0.160(2) Uani 1 1 d . . .
H33 H 0.0157 0.231 0.7075 0.241 Uiso 1 1 calc R . .
C34 C -0.0379(7) 0.3478(6) 0.7640(4) 0.175(3) Uani 1 1 d . . .
H34 H -0.1215 0.3875 0.7497 0.263 Uiso 1 1 calc R . .
C35 C -0.0030(6) 0.3877(5) 0.8096(3) 0.153(2) Uani 1 1 d . . .
H35 H -0.0593 0.4548 0.8254 0.229 Uiso 1 1 calc R . .
C36 C 0.1230(4) 0.3225(4) 0.8319(2) 0.1234(16) Uani 1 1 d . . .
H36 H 0.15 0.3454 0.8629 0.185 Uiso 1 1 calc R . .
C5 C 0.5340(3) 0.3191(3) 0.84414(10) 0.0623(7) Uani 1 1 d . . .
C6 C 0.6221(3) 0.3830(3) 0.88370(9) 0.0680(7) Uani 1 1 d . . .
H6A H 0.6791 0.4615 0.8716 0.082 Uiso 1 1 calc R . .
H6B H 0.6921 0.3152 0.8963 0.082 Uiso 1 1 calc R . .
C7 C 0.5159(3) 0.4329(3) 0.92393(9) 0.0694(8) Uani 1 1 d . B .
H7 H 0.5773 0.4715 0.9497 0.083 Uiso 1 1 calc R . .
C71 C 0.4185(3) 0.5512(3) 0.90355(8) 0.0618(7) Uani 1 1 d . . .
H71 H 0.3648 0.5162 0.8756 0.074 Uiso 1 1 calc R . .
C73 C 0.0729(5) 0.7224(6) 0.94522(16) 0.143(2) Uani 1 1 d . . .
H73A H 0.1155 0.8049 0.959 0.171 Uiso 1 1 calc R . .
H73B H 0.04 0.6611 0.9701 0.171 Uiso 1 1 calc R . .
H73C H -0.0109 0.7476 0.9256 0.171 Uiso 1 1 calc R . .
C74 C 0.5128(3) 0.6732(3) 0.88881(9) 0.0621(7) Uani 1 1 d . . .
C82 C 0.4117(4) 0.6822(3) 0.80442(9) 0.0751(8) Uani 1 1 d . . .
H82A H 0.3087 0.6954 0.8131 0.09 Uiso 1 1 calc R . .
H82B H 0.4294 0.5853 0.7982 0.09 Uiso 1 1 calc R . .
H82C H 0.4335 0.7355 0.7763 0.09 Uiso 1 1 calc R . .
C75 C 0.6127(3) 0.7463(3) 0.91565(10) 0.0737(8) Uani 1 1 d . . .
H75 H 0.6363 0.7295 0.9474 0.111 Uiso 1 1 calc R . .
C77 C 0.7790(3) 0.9585(3) 0.89360(13) 0.0851(9) Uani 1 1 d . . .
H77 H 0.825 0.9702 0.923 0.128 Uiso 1 1 calc R . .
C78 C 0.8132(4) 1.0461(4) 0.85563(16) 0.0942(11) Uani 1 1 d . . .
H78 H 0.883 1.1171 0.8596 0.141 Uiso 1 1 calc R . .
C79 C 0.7438(4) 1.0281(4) 0.81178(13) 0.0881(10) Uani 1 1 d . . .
H79 H 0.7685 1.0883 0.787 0.132 Uiso 1 1 calc R . .
C80 C 0.6414(4) 0.9266(3) 0.80357(11) 0.0755(8) Uani 1 1 d . . .
H80 H 0.5961 0.9164 0.774 0.113 Uiso 1 1 calc R . .
C81 C 0.6071(3) 0.8382(3) 0.84136(9) 0.0627(7) Uani 1 1 d . . .
C76 C 0.6739(3) 0.8522(3) 0.88659(10) 0.0675(7) Uani 1 1 d . . .
C72 C 0.3049(4) 0.6051(3) 0.93950(10) 0.0682(7) Uani 1 1 d . . .
C8 C 0.4268(4) 0.3088(4) 0.94400(10) 0.0897(11) Uani 1 1 d . . .
H8 H 0.3239 0.3394 0.9502 0.108 Uiso 1 1 calc R A 1
C8A C 0.4222(4) 0.1870(3) 0.90951(13) 0.0919(11) Uani 1 1 d . B .
H8A H 0.5054 0.1234 0.9162 0.11 Uiso 1 1 calc R . .
C83 C 0.4975(6) 0.2591(6) 0.99188(16) 0.144(2) Uani 0.7 1 d PD B 1
H83A H 0.6006 0.2344 0.9849 0.173 Uiso 0.7 1 calc PR B 1
H83B H 0.5011 0.3399 1.0126 0.173 Uiso 0.7 1 calc PR B 1
C84 C 0.4373(8) 0.1484(9) 1.0193(2) 0.149(3) Uani 0.7 1 d P B 1
H84A H 0.4326 0.0656 1.0002 0.223 Uiso 0.7 1 calc PR B 1
H84B H 0.3385 0.1727 1.0298 0.223 Uiso 0.7 1 calc PR B 1
H84C H 0.5002 0.1318 1.0465 0.223 Uiso 0.7 1 calc PR B 1
C83A C 0.4975(6) 0.2591(6) 0.99188(16) 0.144(2) Uani 0.3 1 d P B 2
H83C H 0.4858 0.1588 0.9938 0.173 Uiso 0.3 1 calc PR B 2
H83D H 0.6041 0.2783 0.9906 0.173 Uiso 0.3 1 calc PR B 2
C84A C 0.4449(17) 0.3133(19) 1.0313(4) 0.125(5) Uani 0.3 1 d PD B 2
H84D H 0.4775 0.4082 1.034 0.187 Uiso 0.3 1 calc PR B 2
H84E H 0.4811 0.261 1.0581 0.187 Uiso 0.3 1 calc PR B 2
H84F H 0.3374 0.3102 1.0308 0.187 Uiso 0.3 1 calc PR B 2

loop_
_atom_site_aniso_label
_atom_site_aniso_U_11
_atom_site_aniso_U_22
_atom_site_aniso_U_33
_atom_site_aniso_U_23
_atom_site_aniso_U_13
_atom_site_aniso_U_12
N4 0.0678(14) 0.0672(14) 0.0978(17) 0.0085(14) 0.0281(14) 0.0090(14)
N82 0.0639(12) 0.0630(12) 0.0490(10) 0.0022(9) -0.0001(10) 0.0107(12)
O1 0.1006(19) 0.0738(15) 0.174(3) 0.0433(18) 0.066(2) 0.0179(15)
O51 0.0736(12) 0.0737(12) 0.0659(11) -0.0026(10) 0.0163(10) 0.0025(11)
O72 0.1046(16) 0.1280(19) 0.0601(12) 0.0017(12) 0.0187(11) 0.0381(16)
O73 0.0867(14) 0.131(2) 0.0828(13) -0.0045(14) 0.0085(12) 0.0510(17)
C2 0.096(3) 0.058(2) 0.218(5) 0.026(3) 0.048(3) 0.012(2)
C3 0.0711(18) 0.0631(18) 0.153(3) -0.002(2) 0.026(2) 0.0025(19)
C31 0.0612(18) 0.0649(19) 0.181(4) 0.011(3) 0.020(2) -0.0128(18)
C32 0.094(3) 0.086(3) 0.212(5) 0.011(4) -0.013(3) -0.033(3)
C33 0.119(4) 0.104(4) 0.258(7) 0.039(4) -0.052(5) -0.043(4)
C34 0.095(4) 0.081(3) 0.350(11) 0.047(6) -0.029(6) -0.021(3)
C35 0.090(3) 0.081(3) 0.287(8) 0.025(5) 0.029(4) -0.010(3)
C36 0.068(2) 0.078(2) 0.225(5) 0.026(3) 0.027(3) 0.009(2)
C5 0.0539(14) 0.0579(14) 0.0751(17) 0.0062(14) 0.0182(13) 0.0130(13)
C6 0.0587(14) 0.0769(18) 0.0686(15) 0.0066(15) 0.0099(13) 0.0172(16)
C7 0.0716(16) 0.0824(18) 0.0541(13) 0.0159(13) 0.0132(13) 0.0241(16)
C71 0.0674(16) 0.0668(16) 0.0512(12) 0.0029(12) 0.0057(12) 0.0140(15)
C73 0.123(3) 0.188(5) 0.118(3) -0.015(3) 0.019(3) 0.089(4)
C74 0.0704(15) 0.0666(15) 0.0491(12) 0.0052(13) 0.0053(13) 0.0187(15)
C82 0.096(2) 0.0777(18) 0.0517(13) 0.0086(14) -0.0099(14) 0.0048(18)
C75 0.0814(18) 0.086(2) 0.0539(13) 0.0008(15) -0.0109(15) 0.0081(19)
C77 0.0716(19) 0.0713(19) 0.112(2) -0.006(2) -0.0116(18) 0.0137(18)
C78 0.0619(18) 0.069(2) 0.152(3) -0.007(2) 0.002(2) 0.0093(17)
C79 0.0746(19) 0.076(2) 0.113(3) 0.018(2) 0.010(2) 0.0122(19)
C80 0.0724(18) 0.0670(17) 0.0869(19) 0.0161(16) 0.0112(16) 0.0103(16)
C81 0.0599(14) 0.0592(15) 0.0691(15) 0.0049(13) 0.0044(13) 0.0143(14)
C76 0.0612(14) 0.0679(17) 0.0735(16) 0.0009(15) -0.0060(14) 0.0127(16)
C72 0.0776(18) 0.0698(17) 0.0572(15) 0.0062(13) 0.0085(14) 0.0208(16)
C8 0.087(2) 0.099(2) 0.0834(19) 0.0410(19) 0.0362(17) 0.040(2)
C8A 0.081(2) 0.0714(19) 0.123(3) 0.033(2) 0.049(2) 0.0277(17)
C83 0.138(4) 0.196(5) 0.099(3) 0.087(3) 0.043(3) 0.067(4)
C84 0.126(5) 0.180(7) 0.140(5) 0.108(6) 0.027(4) 0.033(5)
C83A 0.138(4) 0.196(5) 0.099(3) 0.087(3) 0.043(3) 0.067(4)
C84A 0.116(11) 0.161(15) 0.097(9) 0.007(10) -0.039(9) -0.022(12)

loop_
_atom_type_symbol
_atom_type_description
_atom_type_scat_dispersion_real
_atom_type_scat_dispersion_imag
_atom_type_scat_source
C C 0.0033 0.0016 'International Tables Vol C Tables 4.2.6.8 and 6.1.1.4'
H H 0 0 'International Tables Vol C Tables 4.2.6.8 and 6.1.1.4'
N N 0.0061 0.0033 'International Tables Vol C Tables 4.2.6.8 and 6.1.1.4'
O O 0.0106 0.006 'International Tables Vol C Tables 4.2.6.8 and 6.1.1.4'

loop_
_geom_angle_atom_site_label_1
_geom_angle_atom_site_label_2
_geom_angle_atom_site_label_3
_geom_angle
C5 N4 C3 127.1(3)
C5 N4 C8A 121.2(3)
C3 N4 C8A 110.5(3)
C81 N82 C74 108.0(2)
C81 N82 C82 125.5(2)
C74 N82 C82 126.4(2)
C8A O1 C2 104.8(3)
C72 O73 C73 116.3(3)
O1 C2 C3 104.5(3)
N4 C3 C31 114.1(3)
N4 C3 C2 100.6(3)
C31 C3 C2 113.8(3)
C36 C31 C32 121.1(4)
C36 C31 C3 120.0(5)
C32 C31 C3 118.8(4)
C33 C32 C31 119.6(6)
C34 C33 C32 119.2(7)
C33 C34 C35 123.7(6)
C34 C35 C36 117.7(6)
C31 C36 C35 118.6(5)
O51 C5 N4 123.0(3)
O51 C5 C6 124.0(3)
N4 C5 C6 113.0(3)
C5 C6 C7 110.3(2)
C8 C7 C71 114.5(2)
C8 C7 C6 110.1(2)
C71 C7 C6 107.59(19)
C74 C71 C72 107.0(2)
C74 C71 C7 111.2(2)
C72 C71 C7 112.4(2)
C75 C74 N82 109.5(2)
C75 C74 C71 128.1(2)
N82 C74 C71 122.4(3)
C74 C75 C76 107.7(2)
C78 C77 C76 118.7(3)
C79 C78 C77 120.4(4)
C80 C79 C78 122.7(3)
C79 C80 C81 117.2(3)
N82 C81 C80 129.6(3)
N82 C81 C76 108.0(2)
C80 C81 C76 122.3(3)
C77 C76 C81 118.7(3)
C77 C76 C75 134.6(3)
C81 C76 C75 106.7(3)
O72 C72 O73 124.0(3)
O72 C72 C71 126.5(3)
O73 C72 C71 109.4(2)
C8A C8 C7 112.1(2)
C8A C8 C83 109.0(3)
C7 C8 C83 110.0(4)
O1 C8A N4 102.7(3)
O1 C8A C8 112.2(3)
N4 C8A C8 112.7(3)
C84 C83 C8 122.9(6)

loop_
_geom_bond_atom_site_label_1
_geom_bond_atom_site_label_2
_geom_bond_distance
N4 C5 1.338(4)
N4 C3 1.468(4)
N4 C8A 1.467(4)
N82 C81 1.378(4)
N82 C74 1.383(3)
N82 C82 1.459(3)
O1 C8A 1.421(4)
O1 C2 1.439(5)
O51 C5 1.221(3)
O72 C72 1.176(3)
O73 C72 1.335(4)
O73 C73 1.446(4)
C2 C3 1.524(5)
C3 C31 1.513(5)
C31 C36 1.386(6)
C31 C32 1.400(7)
C32 C33 1.377(7)
C33 C34 1.362(8)
C34 C35 1.371(11)
C35 C36 1.433(7)
C5 C6 1.494(4)
C6 C7 1.551(4)
C7 C8 1.539(4)
C7 C71 1.540(4)
C71 C74 1.500(4)
C71 C72 1.522(4)
C74 C75 1.362(4)
C75 C76 1.414(4)
C77 C78 1.392(5)
C77 C76 1.400(4)
C78 C79 1.390(5)
C79 C80 1.356(5)
C80 C81 1.393(4)
C81 C76 1.410(4)
C8 C8A 1.519(5)
C8 C83 1.560(5)
C83 C84 1.418(8)

loop_
_geom_torsion_atom_site_label_1
_geom_torsion_atom_site_label_2
_geom_torsion_atom_site_label_3
_geom_torsion_atom_site_label_4
_geom_torsion
C8A O1 C2 C3 -41.7(3)
C5 N4 C3 C31 -75.0(4)
C8A N4 C3 C31 118.0(3)
C5 N4 C3 C2 162.8(3)
C8A N4 C3 C2 -4.3(3)
O1 C2 C3 N4 27.2(3)
O1 C2 C3 C31 -95.2(4)
N4 C3 C31 C36 -44.6(4)
C2 C3 C31 C36 70.0(4)
N4 C3 C31 C32 139.4(4)
C2 C3 C31 C32 -106.0(4)
C36 C31 C32 C33 -2.2(6)
C3 C31 C32 C33 173.7(3)
C31 C32 C33 C34 1.0(6)
C32 C33 C34 C35 1.1(8)
C33 C34 C35 C36 -2.1(9)
C32 C31 C36 C35 1.2(6)
C3 C31 C36 C35 -174.6(3)
C34 C35 C36 C31 0.8(7)
C3 N4 C5 O51 6.7(4)
C8A N4 C5 O51 172.4(3)
C3 N4 C5 C6 -175.8(3)
C8A N4 C5 C6 -10.1(4)
O51 C5 C6 C7 132.2(3)
N4 C5 C6 C7 -45.3(3)
C5 C6 C7 C8 60.2(3)
C5 C6 C7 C71 -65.2(3)
C8 C7 C71 C74 174.9(2)
C6 C7 C71 C74 -62.3(3)
C8 C7 C71 C72 55.0(3)
C6 C7 C71 C72 177.8(3)
C81 N82 C74 C75 0.2(3)
C82 N82 C74 C75 -178.0(3)
C81 N82 C74 C71 -179.9(2)
C82 N82 C74 C71 1.9(4)
C72 C71 C74 C75 67.7(4)
C7 C71 C74 C75 -55.3(4)
C72 C71 C74 N82 -112.2(3)
C7 C71 C74 N82 124.8(3)
N82 C74 C75 C76 0.1(3)
C71 C74 C75 C76 -179.7(2)
C76 C77 C78 C79 0.2(5)
C77 C78 C79 C80 -0.2(5)
C78 C79 C80 C81 -0.1(5)
C74 N82 C81 C80 -179.7(3)
C82 N82 C81 C80 -1.5(4)
C74 N82 C81 C76 -0.5(3)
C82 N82 C81 C76 177.7(3)
C79 C80 C81 N82 179.4(3)
C79 C80 C81 C76 0.3(4)
C78 C77 C76 C81 0.1(4)
C78 C77 C76 C75 179.9(3)
N82 C81 C76 C77 -179.6(2)
C80 C81 C76 C77 -0.3(4)
N82 C81 C76 C75 0.6(3)
C80 C81 C76 C75 179.8(3)
C74 C75 C76 C77 179.8(3)
C74 C75 C76 C81 -0.4(3)
C73 O73 C72 O72 3.1(6)
C73 O73 C72 C71 -173.1(3)
C74 C71 C72 O72 -88.9(4)
C7 C71 C72 O72 33.4(5)
C74 C71 C72 O73 87.1(3)
C7 C71 C72 O73 -150.6(3)
C71 C7 C8 C8A 100.9(3)
C6 C7 C8 C8A -20.5(4)
C71 C7 C8 C83 -137.7(3)
C6 C7 C8 C83 100.9(3)
C2 O1 C8A N4 37.8(3)
C2 O1 C8A C8 159.2(3)
C5 N4 C8A O1 171.8(2)
C3 N4 C8A O1 -20.3(3)
C5 N4 C8A C8 50.8(4)
C3 N4 C8A C8 -141.3(3)
C7 C8 C8A O1 -145.6(3)
C83 C8 C8A O1 92.3(4)
C7 C8 C8A N4 -30.2(4)
C83 C8 C8A N4 -152.3(3)
C8A C8 C83 C84 -58.3(6)
C7 C8 C83 C84 178.5(5)
